data_4086534
loop_
_publ_author_name
'Chiu, Hsin-Chun'
'Pearce, Adam J.'
'Dunn, Peter L.'
'Cramer, Christopher J.'
'Tonks, Ian A.'

_publ_section_title
;
 \b-Oxo-\d-diimine Nickel Complexes: A Comparison of Tautomeric Active
 Species in Ethylene Polymerization Catalysis
;
_journal_issue 12
_journal_name_full Organometallics
_journal_page_first 2076
_journal_paper_doi 10.1021/acs.organomet.6b00256
_journal_volume 35
_journal_year 2016
_chemical_formula_moiety 'C43 H55 N3 Ni O'
_chemical_formula_sum 'C43 H55 N3 Ni O'
_chemical_formula_weight 688.61
_space_group_crystal_system monoclinic
_space_group_IT_number 15
_space_group_name_Hall '-C 2yc'
_space_group_name_H-M_alt 'C 1 2/c 1'
_symmetry_space_group_name_Hall '-C 2yc'
_symmetry_space_group_name_H-M 'C 1 2/c 1'
_atom_sites_solution_hydrogens geom
_audit_creation_method SHELXL-2014/7
_cell_angle_alpha 90
_cell_angle_beta 100.9850(10)
_cell_angle_gamma 90
_cell_formula_units_Z 8
_cell_length_a 32.296(2)
_cell_length_b 15.5369(11)
_cell_length_c 15.7168(11)
_cell_measurement_reflns_used 9882
_cell_measurement_temperature 296(2)
_cell_measurement_theta_max 28.29
_cell_measurement_theta_min 2.33
_cell_volume 7741.9(9)
_computing_cell_refinement 'SAINT, Bruker'
_computing_data_collection 'SMART, Bruker'
_computing_data_reduction 'SAINT, Bruker'
_computing_structure_refinement 'SHELXL-2014/7 (Sheldrick, 2014)'
_diffrn_ambient_temperature 296(2)
_diffrn_measured_fraction_theta_full 1.000
_diffrn_measured_fraction_theta_max 0.945
_diffrn_measurement_device_type 'Bruker SMART Platform CCD'
_diffrn_measurement_method 'area detector, omega scans per phi'
_diffrn_radiation_type MoK\a
_diffrn_radiation_wavelength 0.71073
_diffrn_reflns_av_R_equivalents 0.0278
_diffrn_reflns_av_unetI/netI 0.0237
_diffrn_reflns_Laue_measured_fraction_full 1.000
_diffrn_reflns_Laue_measured_fraction_max 0.945
_diffrn_reflns_limit_h_max 42
_diffrn_reflns_limit_h_min -41
_diffrn_reflns_limit_k_max 20
_diffrn_reflns_limit_k_min -20
_diffrn_reflns_limit_l_max 20
_diffrn_reflns_limit_l_min -21
_diffrn_reflns_number 45791
_diffrn_reflns_point_group_measured_fraction_full 1.000
_diffrn_reflns_point_group_measured_fraction_max 0.945
_diffrn_reflns_theta_full 25.242
_diffrn_reflns_theta_max 28.863
_diffrn_reflns_theta_min 1.460
_diffrn_source normal
_exptl_absorpt_coefficient_mu 0.536
_exptl_absorpt_correction_T_max 0.7458
_exptl_absorpt_correction_T_min 0.6744
_exptl_absorpt_correction_type multi-scan
_exptl_absorpt_process_details 'SADABS, R. Blessing, 1995'
_exptl_crystal_colour Yellow
_exptl_crystal_density_diffrn 1.182
_exptl_crystal_description Block
_exptl_crystal_F_000 2960
_exptl_crystal_size_max 0.4
_exptl_crystal_size_mid 0.4
_exptl_crystal_size_min 0.2
_refine_diff_density_max 0.258
_refine_diff_density_min -0.318
_refine_diff_density_rms 0.044
_refine_ls_extinction_method none
_refine_ls_goodness_of_fit_ref 1.034
_refine_ls_hydrogen_treatment constr
_refine_ls_matrix_type full
_refine_ls_number_parameters 474
_refine_ls_number_reflns 9604
_refine_ls_number_restraints 0
_refine_ls_restrained_S_all 1.034
_refine_ls_R_factor_all 0.0449
_refine_ls_R_factor_gt 0.0326
_refine_ls_shift/su_max 0.063
_refine_ls_shift/su_mean 0.004
_refine_ls_structure_factor_coef Fsqd
_refine_ls_weighting_details 'w=1/[\s^2^(Fo^2^)+(0.0383P)^2^+4.8984P] where P=(Fo^2^+2Fc^2^)/3'
_refine_ls_weighting_scheme calc
_refine_ls_wR_factor_gt 0.0796
_refine_ls_wR_factor_ref 0.0862
_reflns_Friedel_coverage 0.000
_reflns_number_gt 7817
_reflns_number_total 9604
_reflns_threshold_expression 'I > 2\s(I)'
_cod_data_source_file om6b00256_si_004.cif
_cod_data_source_block 16013_0m
_cod_depositor_comments 'Adding full bibliography for 4086532--4086539.cif.'
_cod_original_cell_volume 7741.8(9)
_cod_database_code 4086534
_shelx_shelxl_version_number 2014/7
_shelx_space_group_comment
;
The symmetry employed for this shelxl refinement is uniquely defined
by the following loop, which should always be used as a source of
symmetry information in preference to the above space-group names.
They are only intended as comments.
;

loop_
_space_group_symop_operation_xyz
'x, y, z'
'-x, y, -z+1/2'
'x+1/2, y+1/2, z'
'-x+1/2, y+1/2, -z+1/2'
'-x, -y, -z'
'x, -y, z-1/2'
'-x+1/2, -y+1/2, -z'
'x+1/2, -y+1/2, z-1/2'

loop_
_atom_site_label
_atom_site_type_symbol
_atom_site_fract_x
_atom_site_fract_y
_atom_site_fract_z
_atom_site_U_iso_or_equiv
_atom_site_adp_type
_atom_site_occupancy
_atom_site_site_symmetry_order
_atom_site_calc_flag
_atom_site_refinement_flags_posn
_atom_site_refinement_flags_adp
_atom_site_refinement_flags_occupancy
_atom_site_disorder_assembly
_atom_site_disorder_group
Ni1 Ni 0.12039(2) 0.25821(2) 0.21075(2) 0.02341(6) Uani 1 1 d . . . . .
O1 O 0.13776(3) 0.24894(6) 0.10163(6) 0.0323(2) Uani 1 1 d . . . . .
N1 N 0.14218(4) 0.37109(7) 0.23200(7) 0.0252(2) Uani 1 1 d . . . . .
N2 N 0.16285(4) 0.13146(8) -0.08468(8) 0.0336(3) Uani 1 1 d . . . . .
N3 N 0.09163(4) 0.15104(7) 0.18071(7) 0.0273(2) Uani 1 1 d . . . . .
C1 C 0.18152(6) 0.50105(10) 0.20520(10) 0.0422(4) Uani 1 1 d . . . . .
H1A H 0.2068 0.5122 0.1833 0.063 Uiso 1 1 calc R U . . .
H1B H 0.1866 0.5124 0.2663 0.063 Uiso 1 1 calc R U . . .
H1C H 0.1593 0.5377 0.1763 0.063 Uiso 1 1 calc R U . . .
C2 C 0.16880(4) 0.40760(9) 0.18887(9) 0.0295(3) Uani 1 1 d . . . . .
C3 C 0.18442(5) 0.36667(9) 0.12108(9) 0.0315(3) Uani 1 1 d . . . . .
H3 H 0.2082 0.3898 0.1045 0.038 Uiso 1 1 calc R U . . .
C4 C 0.16655(4) 0.29480(9) 0.07837(9) 0.0295(3) Uani 1 1 d . . . . .
C5 C 0.17919(5) 0.26811(10) -0.00642(10) 0.0363(3) Uani 1 1 d . . . . .
H5A H 0.1591 0.2922 -0.0543 0.044 Uiso 1 1 calc R U . . .
H5B H 0.2067 0.2923 -0.0085 0.044 Uiso 1 1 calc R U . . .
C6 C 0.18095(4) 0.17225(10) -0.01807(9) 0.0323(3) Uani 1 1 d . . . . .
C7 C 0.20793(5) 0.12204(13) 0.05336(11) 0.0477(4) Uani 1 1 d . . . . .
H7A H 0.2036 0.0616 0.0427 0.071 Uiso 1 1 calc R U . . .
H7B H 0.2003 0.1366 0.1078 0.071 Uiso 1 1 calc R U . . .
H7C H 0.2371 0.1359 0.0553 0.071 Uiso 1 1 calc R U . . .
C8 C 0.12234(5) 0.42852(8) 0.28453(9) 0.0298(3) Uani 1 1 d . . . . .
C9 C 0.08701(5) 0.47500(9) 0.24328(10) 0.0365(3) Uani 1 1 d . . . . .
C10 C 0.06848(6) 0.53183(11) 0.29337(13) 0.0520(4) Uani 1 1 d . . . . .
H10 H 0.0449 0.5633 0.2676 0.062 Uiso 1 1 calc R U . . .
C11 C 0.08443(7) 0.54233(13) 0.38048(14) 0.0609(5) Uani 1 1 d . . . . .
H11 H 0.0717 0.5808 0.4128 0.073 Uiso 1 1 calc R U . . .
C12 C 0.11915(6) 0.49612(11) 0.41963(12) 0.0499(4) Uani 1 1 d . . . . .
H12 H 0.1297 0.5041 0.4784 0.060 Uiso 1 1 calc R U . . .
C13 C 0.13886(5) 0.43776(9) 0.37330(9) 0.0350(3) Uani 1 1 d . . . . .
C14 C 0.06883(5) 0.46400(10) 0.14681(11) 0.0407(4) Uani 1 1 d . . . . .
H14 H 0.0910 0.4385 0.1201 0.049 Uiso 1 1 calc R U . . .
C15 C 0.03204(7) 0.40164(12) 0.13264(13) 0.0588(5) Uani 1 1 d . . . . .
H15A H 0.0217 0.3947 0.0716 0.088 Uiso 1 1 calc R U . . .
H15B H 0.0099 0.4238 0.1595 0.088 Uiso 1 1 calc R U . . .
H15C H 0.0412 0.3470 0.1578 0.088 Uiso 1 1 calc R U . . .
C16 C 0.05601(7) 0.54863(12) 0.10004(14) 0.0626(5) Uani 1 1 d . . . . .
H16A H 0.0464 0.5377 0.0394 0.094 Uiso 1 1 calc R U . . .
H16B H 0.0799 0.5867 0.1076 0.094 Uiso 1 1 calc R U . . .
H16C H 0.0337 0.5748 0.1236 0.094 Uiso 1 1 calc R U . . .
C17 C 0.17708(5) 0.38795(11) 0.41805(9) 0.0405(4) Uani 1 1 d . . . . .
H17 H 0.1828 0.3426 0.3785 0.049 Uiso 1 1 calc R U . . .
C18 C 0.16974(7) 0.34500(13) 0.50157(11) 0.0560(5) Uani 1 1 d . . . . .
H18A H 0.1438 0.3133 0.4900 0.084 Uiso 1 1 calc R U . . .
H18B H 0.1682 0.3883 0.5444 0.084 Uiso 1 1 calc R U . . .
H18C H 0.1926 0.3065 0.5227 0.084 Uiso 1 1 calc R U . . .
C19 C 0.21629(6) 0.44512(14) 0.43957(13) 0.0588(5) Uani 1 1 d . . . . .
H19A H 0.2228 0.4682 0.3870 0.088 Uiso 1 1 calc R U . . .
H19B H 0.2397 0.4116 0.4688 0.088 Uiso 1 1 calc R U . . .
H19C H 0.2110 0.4915 0.4764 0.088 Uiso 1 1 calc R U . . .
C20 C 0.09434(5) 0.18686(9) -0.15700(9) 0.0310(3) Uani 1 1 d . . . . .
C21 C 0.13756(5) 0.17489(8) -0.15624(9) 0.0293(3) Uani 1 1 d . . . . .
C22 C 0.15554(5) 0.19697(9) -0.22772(10) 0.0342(3) Uani 1 1 d . . . . .
C23 C 0.12920(6) 0.23077(11) -0.30064(11) 0.0419(4) Uani 1 1 d . . . . .
H23 H 0.1405 0.2460 -0.3487 0.050 Uiso 1 1 calc R U . . .
C24 C 0.08671(6) 0.24202(10) -0.30274(11) 0.0427(4) Uani 1 1 d . . . . .
H24 H 0.0695 0.2638 -0.3523 0.051 Uiso 1 1 calc R U . . .
C25 C 0.06970(5) 0.22096(10) -0.23150(10) 0.0383(3) Uani 1 1 d . . . . .
H25 H 0.0411 0.2298 -0.2333 0.046 Uiso 1 1 calc R U . . .
C29 C 0.07494(5) 0.15771(10) -0.08111(10) 0.0362(3) Uani 1 1 d . . . . .
H29 H 0.0965 0.1628 -0.0283 0.043 Uiso 1 1 calc R U . . .
C30 C 0.03689(7) 0.21005(15) -0.06834(16) 0.0668(6) Uani 1 1 d . . . . .
H30A H 0.0148 0.2042 -0.1184 0.100 Uiso 1 1 calc R U . . .
H30B H 0.0447 0.2695 -0.0604 0.100 Uiso 1 1 calc R U . . .
H30C H 0.0271 0.1895 -0.0181 0.100 Uiso 1 1 calc R U . . .
C31 C 0.06341(7) 0.06344(13) -0.09398(14) 0.0613(5) Uani 1 1 d . . . . .
H31A H 0.0436 0.0564 -0.1474 0.092 Uiso 1 1 calc R U . . .
H31B H 0.0510 0.0437 -0.0467 0.092 Uiso 1 1 calc R U . . .
H31C H 0.0884 0.0305 -0.0960 0.092 Uiso 1 1 calc R U . . .
C32 C 0.11225(5) 0.07970(10) 0.16594(11) 0.0399(4) Uani 1 1 d . . . . .
H32 H 0.1411 0.0833 0.1671 0.048 Uiso 1 1 calc R U . . .
C33 C 0.09274(6) 0.00101(10) 0.14906(12) 0.0481(4) Uani 1 1 d . . . . .
H33 H 0.1084 -0.0477 0.1416 0.058 Uiso 1 1 calc R U . . .
C34 C 0.04995(6) -0.00435(10) 0.14347(11) 0.0448(4) Uani 1 1 d . . . . .
H34 H 0.0360 -0.0567 0.1320 0.054 Uiso 1 1 calc R U . . .
C35 C 0.02806(5) 0.06920(11) 0.15519(11) 0.0430(4) Uani 1 1 d . . . . .
H35 H -0.0011 0.0678 0.1499 0.052 Uiso 1 1 calc R U . . .
C36 C 0.04986(5) 0.14490(9) 0.17485(10) 0.0348(3) Uani 1 1 d . . . . .
H36 H 0.0349 0.1940 0.1845 0.042 Uiso 1 1 calc R U . . .
C37 C 0.10668(5) 0.23966(8) 0.32228(9) 0.0273(3) Uani 1 1 d . . . . .
C38 C 0.07052(5) 0.27241(9) 0.34720(9) 0.0323(3) Uani 1 1 d . . . . .
H38 H 0.0551 0.3150 0.3134 0.039 Uiso 1 1 calc R U . . .
C39 C 0.05676(6) 0.24353(10) 0.42079(11) 0.0408(4) Uani 1 1 d . . . . .
H39 H 0.0327 0.2668 0.4361 0.049 Uiso 1 1 calc R U . . .
C40 C 0.07915(6) 0.18003(11) 0.47085(11) 0.0467(4) Uani 1 1 d . . . . .
H40 H 0.0696 0.1587 0.5190 0.056 Uiso 1 1 calc R U . . .
C41 C 0.11556(6) 0.14837(11) 0.44950(10) 0.0431(4) Uani 1 1 d . . . . .
H41 H 0.1308 0.1064 0.4844 0.052 Uiso 1 1 calc R U . . .
C42 C 0.13011(5) 0.17780(9) 0.37661(9) 0.0344(3) Uani 1 1 d . . . . .
C43 C 0.17139(6) 0.14278(12) 0.35934(12) 0.0503(4) Uani 1 1 d . . . . .
H43A H 0.1766 0.1655 0.3055 0.075 Uiso 1 1 calc R U . . .
H43B H 0.1699 0.0811 0.3560 0.075 Uiso 1 1 calc R U . . .
H43C H 0.1939 0.1595 0.4055 0.075 Uiso 1 1 calc R U . . .
C26A C 0.2001(4) 0.1890(10) -0.2324(10) 0.041(3) Uani 0.533(18) 1 d . . P A 1
H26A H 0.2142 0.1683 -0.1753 0.049 Uiso 0.533(18) 1 calc R U P A 1
C27A C 0.2075(2) 0.1187(8) -0.2975(8) 0.079(3) Uani 0.533(18) 1 d . . P A 1
H27A H 0.1930 0.1342 -0.3546 0.118 Uiso 0.533(18) 1 calc R U P A 1
H27B H 0.1968 0.0647 -0.2812 0.118 Uiso 0.533(18) 1 calc R U P A 1
H27C H 0.2371 0.1136 -0.2971 0.118 Uiso 0.533(18) 1 calc R U P A 1
C28A C 0.2212(3) 0.2708(6) -0.2463(6) 0.0595(18) Uani 0.533(18) 1 d . . P A 1
H28A H 0.2508 0.2607 -0.2430 0.089 Uiso 0.533(18) 1 calc R U P A 1
H28B H 0.2173 0.3115 -0.2025 0.089 Uiso 0.533(18) 1 calc R U P A 1
H28C H 0.2092 0.2934 -0.3025 0.089 Uiso 0.533(18) 1 calc R U P A 1
C26B C 0.2038(4) 0.1755(12) -0.2221(11) 0.031(2) Uani 0.467(18) 1 d . . P A 2
H26B H 0.2180 0.1772 -0.1611 0.037 Uiso 0.467(18) 1 calc R U P A 2
C27B C 0.2083(2) 0.0872(6) -0.2566(8) 0.064(2) Uani 0.467(18) 1 d . . P A 2
H27D H 0.1927 0.0835 -0.3150 0.096 Uiso 0.467(18) 1 calc R U P A 2
H27E H 0.1975 0.0458 -0.2211 0.096 Uiso 0.467(18) 1 calc R U P A 2
H27F H 0.2375 0.0755 -0.2560 0.096 Uiso 0.467(18) 1 calc R U P A 2
C28B C 0.2253(3) 0.2422(9) -0.2735(8) 0.066(2) Uani 0.467(18) 1 d . . P A 2
H28D H 0.2552 0.2323 -0.2626 0.099 Uiso 0.467(18) 1 calc R U P A 2
H28E H 0.2198 0.2993 -0.2553 0.099 Uiso 0.467(18) 1 calc R U P A 2
H28F H 0.2142 0.2361 -0.3344 0.099 Uiso 0.467(18) 1 calc R U P A 2

loop_
_atom_site_aniso_label
_atom_site_aniso_U_11
_atom_site_aniso_U_22
_atom_site_aniso_U_33
_atom_site_aniso_U_23
_atom_site_aniso_U_13
_atom_site_aniso_U_12
Ni1 0.02802(9) 0.02131(9) 0.02216(9) -0.00195(6) 0.00800(6) -0.00511(6)
O1 0.0369(5) 0.0358(5) 0.0273(5) -0.0079(4) 0.0140(4) -0.0142(4)
N1 0.0314(6) 0.0231(5) 0.0210(5) -0.0007(4) 0.0043(4) -0.0047(4)
N2 0.0357(7) 0.0358(7) 0.0300(6) 0.0007(5) 0.0084(5) 0.0050(5)
N3 0.0330(6) 0.0245(5) 0.0266(6) -0.0023(4) 0.0110(5) -0.0052(5)
C1 0.0609(10) 0.0334(8) 0.0336(8) -0.0024(6) 0.0123(7) -0.0226(7)
C2 0.0345(7) 0.0292(7) 0.0233(6) 0.0011(5) 0.0019(5) -0.0100(6)
C3 0.0313(7) 0.0382(8) 0.0258(7) 0.0006(6) 0.0076(5) -0.0125(6)
C4 0.0302(7) 0.0353(7) 0.0236(6) 0.0006(5) 0.0066(5) -0.0060(6)
C5 0.0398(8) 0.0443(9) 0.0275(7) -0.0031(6) 0.0131(6) -0.0134(7)
C6 0.0270(7) 0.0454(8) 0.0272(7) 0.0012(6) 0.0121(6) 0.0012(6)
C7 0.0369(9) 0.0713(12) 0.0351(8) 0.0096(8) 0.0080(7) 0.0107(8)
C8 0.0398(8) 0.0210(6) 0.0303(7) -0.0030(5) 0.0110(6) -0.0077(5)
C9 0.0440(9) 0.0245(7) 0.0418(8) -0.0012(6) 0.0103(7) -0.0040(6)
C10 0.0566(11) 0.0364(9) 0.0645(12) -0.0053(8) 0.0151(9) 0.0079(8)
C11 0.0769(14) 0.0473(11) 0.0651(13) -0.0208(9) 0.0300(11) 0.0072(10)
C12 0.0690(12) 0.0449(10) 0.0390(9) -0.0167(7) 0.0180(8) -0.0063(9)
C13 0.0473(9) 0.0300(7) 0.0298(7) -0.0073(6) 0.0125(6) -0.0107(6)
C14 0.0457(9) 0.0306(8) 0.0436(9) 0.0044(6) 0.0025(7) 0.0039(7)
C15 0.0693(13) 0.0445(10) 0.0550(11) 0.0061(8) -0.0075(10) -0.0144(9)
C16 0.0782(14) 0.0400(10) 0.0642(13) 0.0158(9) 0.0001(11) 0.0035(9)
C17 0.0529(10) 0.0428(9) 0.0244(7) -0.0063(6) 0.0040(7) -0.0070(7)
C18 0.0817(14) 0.0554(11) 0.0287(8) -0.0019(8) 0.0048(8) -0.0152(10)
C19 0.0540(11) 0.0745(14) 0.0457(10) -0.0022(10) 0.0041(9) -0.0162(10)
C20 0.0345(7) 0.0254(7) 0.0324(7) -0.0050(5) 0.0045(6) -0.0039(6)
C21 0.0349(7) 0.0235(6) 0.0287(7) -0.0034(5) 0.0040(6) -0.0007(5)
C22 0.0399(8) 0.0303(7) 0.0330(8) -0.0006(6) 0.0082(6) -0.0016(6)
C23 0.0531(10) 0.0403(8) 0.0326(8) 0.0068(6) 0.0091(7) -0.0013(7)
C24 0.0488(10) 0.0390(9) 0.0365(8) 0.0079(7) -0.0017(7) 0.0047(7)
C25 0.0360(8) 0.0359(8) 0.0403(9) -0.0004(6) 0.0007(7) 0.0020(6)
C29 0.0315(7) 0.0431(8) 0.0334(8) -0.0022(6) 0.0046(6) -0.0052(6)
C30 0.0665(13) 0.0688(13) 0.0754(14) 0.0089(11) 0.0395(11) 0.0129(11)
C31 0.0804(14) 0.0475(11) 0.0608(12) 0.0082(9) 0.0259(11) -0.0165(10)
C32 0.0377(8) 0.0326(8) 0.0511(10) -0.0103(7) 0.0129(7) -0.0029(6)
C33 0.0544(10) 0.0269(8) 0.0641(12) -0.0104(7) 0.0145(9) -0.0007(7)
C34 0.0569(10) 0.0281(8) 0.0516(10) -0.0081(7) 0.0154(8) -0.0164(7)
C35 0.0394(9) 0.0373(8) 0.0548(10) -0.0084(7) 0.0156(8) -0.0142(7)
C36 0.0357(8) 0.0284(7) 0.0419(8) -0.0044(6) 0.0117(6) -0.0046(6)
C37 0.0353(7) 0.0240(6) 0.0235(6) -0.0016(5) 0.0079(5) -0.0070(5)
C38 0.0389(8) 0.0295(7) 0.0299(7) 0.0009(6) 0.0106(6) -0.0021(6)
C39 0.0471(9) 0.0443(9) 0.0357(8) -0.0017(7) 0.0200(7) -0.0053(7)
C40 0.0646(11) 0.0469(10) 0.0321(8) 0.0070(7) 0.0178(8) -0.0128(8)
C41 0.0602(11) 0.0359(8) 0.0315(8) 0.0093(6) 0.0043(7) -0.0038(7)
C42 0.0417(8) 0.0299(7) 0.0306(7) 0.0001(6) 0.0046(6) -0.0034(6)
C43 0.0494(10) 0.0533(11) 0.0462(10) 0.0053(8) 0.0040(8) 0.0129(8)
C26A 0.049(4) 0.044(5) 0.028(4) 0.004(4) 0.003(2) 0.008(3)
C27A 0.054(3) 0.094(6) 0.094(6) -0.035(4) 0.027(3) 0.009(3)
C28A 0.041(3) 0.078(4) 0.056(4) 0.011(3) -0.001(2) -0.013(3)
C26B 0.023(3) 0.042(5) 0.029(3) 0.012(3) 0.008(3) -0.002(3)
C27B 0.041(3) 0.070(4) 0.083(6) -0.016(3) 0.019(3) 0.008(3)
C28B 0.052(3) 0.088(7) 0.061(5) 0.024(4) 0.018(3) -0.016(4)

loop_
_atom_type_symbol
_atom_type_description
_atom_type_scat_dispersion_real
_atom_type_scat_dispersion_imag
_atom_type_scat_source
C C 0.0033 0.0016 'International Tables Vol C Tables 4.2.6.8 and 6.1.1.4'
H H 0.0000 0.0000 'International Tables Vol C Tables 4.2.6.8 and 6.1.1.4'
N N 0.0061 0.0033 'International Tables Vol C Tables 4.2.6.8 and 6.1.1.4'
O O 0.0106 0.0060 'International Tables Vol C Tables 4.2.6.8 and 6.1.1.4'
Ni Ni 0.3393 1.1124 'International Tables Vol C Tables 4.2.6.8 and 6.1.1.4'

loop_
_geom_angle_atom_site_label_1
_geom_angle_atom_site_label_2
_geom_angle_atom_site_label_3
_geom_angle
N1 Ni1 O1 93.74(4)
N1 Ni1 C37 96.96(5)
O1 Ni1 C37 166.53(5)
N1 Ni1 N3 172.34(5)
O1 Ni1 N3 85.70(4)
C37 Ni1 N3 84.78(5)
C4 O1 Ni1 124.68(9)
C2 N1 C8 115.52(11)
C2 N1 Ni1 124.29(9)
C8 N1 Ni1 118.79(8)
C6 N2 C21 121.28(13)
C32 N3 C36 117.29(12)
C32 N3 Ni1 121.87(10)
C36 N3 Ni1 120.84(10)
C2 C1 H1A 109.5
C2 C1 H1B 109.5
H1A C1 H1B 109.5
C2 C1 H1C 109.5
H1A C1 H1C 109.5
H1B C1 H1C 109.5
N1 C2 C3 123.68(12)
N1 C2 C1 120.41(13)
C3 C2 C1 115.71(12)
C4 C3 C2 123.89(13)
C4 C3 H3 118.1
C2 C3 H3 118.1
O1 C4 C3 125.06(13)
O1 C4 C5 115.40(12)
C3 C4 C5 119.45(12)
C6 C5 C4 113.51(12)
C6 C5 H5A 108.9
C4 C5 H5A 108.9
C6 C5 H5B 108.9
C4 C5 H5B 108.9
H5A C5 H5B 107.7
N2 C6 C7 117.94(15)
N2 C6 C5 125.03(14)
C7 C6 C5 116.97(14)
C6 C7 H7A 109.5
C6 C7 H7B 109.5
H7A C7 H7B 109.5
C6 C7 H7C 109.5
H7A C7 H7C 109.5
H7B C7 H7C 109.5
C9 C8 C13 121.97(13)
C9 C8 N1 117.68(12)
C13 C8 N1 120.34(13)
C10 C9 C8 117.73(15)
C10 C9 C14 120.47(15)
C8 C9 C14 121.79(13)
C11 C10 C9 121.18(18)
C11 C10 H10 119.4
C9 C10 H10 119.4
C12 C11 C10 120.12(17)
C12 C11 H11 119.9
C10 C11 H11 119.9
C11 C12 C13 121.46(17)
C11 C12 H12 119.3
C13 C12 H12 119.3
C12 C13 C8 117.53(16)
C12 C13 C17 120.30(14)
C8 C13 C17 122.16(13)
C15 C14 C16 110.30(15)
C15 C14 C9 111.07(14)
C16 C14 C9 113.56(14)
C15 C14 H14 107.2
C16 C14 H14 107.2
C9 C14 H14 107.2
C14 C15 H15A 109.5
C14 C15 H15B 109.5
H15A C15 H15B 109.5
C14 C15 H15C 109.5
H15A C15 H15C 109.5
H15B C15 H15C 109.5
C14 C16 H16A 109.5
C14 C16 H16B 109.5
H16A C16 H16B 109.5
C14 C16 H16C 109.5
H16A C16 H16C 109.5
H16B C16 H16C 109.5
C13 C17 C18 112.08(15)
C13 C17 C19 111.92(15)
C18 C17 C19 108.68(14)
C13 C17 H17 108.0
C18 C17 H17 108.0
C19 C17 H17 108.0
C17 C18 H18A 109.5
C17 C18 H18B 109.5
H18A C18 H18B 109.5
C17 C18 H18C 109.5
H18A C18 H18C 109.5
H18B C18 H18C 109.5
C17 C19 H19A 109.5
C17 C19 H19B 109.5
H19A C19 H19B 109.5
C17 C19 H19C 109.5
H19A C19 H19C 109.5
H19B C19 H19C 109.5
C25 C20 C21 117.77(14)
C25 C20 C29 121.33(14)
C21 C20 C29 120.77(13)
C22 C21 C20 121.53(13)
C22 C21 N2 119.01(13)
C20 C21 N2 119.16(13)
C23 C22 C21 118.05(14)
C23 C22 C26A 116.4(6)
C21 C22 C26A 125.6(6)
C23 C22 C26B 124.5(6)
C21 C22 C26B 117.3(6)
C24 C23 C22 121.12(15)
C24 C23 H23 119.4
C22 C23 H23 119.4
C23 C24 C25 120.02(15)
C23 C24 H24 120.0
C25 C24 H24 120.0
C24 C25 C20 121.50(15)
C24 C25 H25 119.2
C20 C25 H25 119.2
C31 C29 C20 108.13(13)
C31 C29 C30 110.54(16)
C20 C29 C30 114.18(14)
C31 C29 H29 107.9
C20 C29 H29 107.9
C30 C29 H29 107.9
C29 C30 H30A 109.5
C29 C30 H30B 109.5
H30A C30 H30B 109.5
C29 C30 H30C 109.5
H30A C30 H30C 109.5
H30B C30 H30C 109.5
C29 C31 H31A 109.5
C29 C31 H31B 109.5
H31A C31 H31B 109.5
C29 C31 H31C 109.5
H31A C31 H31C 109.5
H31B C31 H31C 109.5
N3 C32 C33 123.00(15)
N3 C32 H32 118.5
C33 C32 H32 118.5
C34 C33 C32 119.01(15)
C34 C33 H33 120.5
C32 C33 H33 120.5
C33 C34 C35 118.61(14)
C33 C34 H34 120.7
C35 C34 H34 120.7
C34 C35 C36 119.13(15)
C34 C35 H35 120.4
C36 C35 H35 120.4
N3 C36 C35 122.86(14)
N3 C36 H36 118.6
C35 C36 H36 118.6
C38 C37 C42 117.42(13)
C38 C37 Ni1 123.69(11)
C42 C37 Ni1 117.92(11)
C39 C38 C37 122.18(14)
C39 C38 H38 118.9
C37 C38 H38 118.9
C40 C39 C38 119.33(16)
C40 C39 H39 120.3
C38 C39 H39 120.3
C41 C40 C39 119.84(15)
C41 C40 H40 120.1
C39 C40 H40 120.1
C40 C41 C42 121.39(15)
C40 C41 H41 119.3
C42 C41 H41 119.3
C41 C42 C37 119.72(15)
C41 C42 C43 118.42(14)
C37 C42 C43 121.85(14)
C42 C43 H43A 109.5
C42 C43 H43B 109.5
H43A C43 H43B 109.5
C42 C43 H43C 109.5
H43A C43 H43C 109.5
H43B C43 H43C 109.5
C22 C26A C28A 114.9(11)
C22 C26A C27A 111.7(9)
C28A C26A C27A 112.1(9)
C22 C26A H26A 105.8
C28A C26A H26A 105.8
C27A C26A H26A 105.8
C26A C27A H27A 109.5
C26A C27A H27B 109.5
H27A C27A H27B 109.5
C26A C27A H27C 109.5
H27A C27A H27C 109.5
H27B C27A H27C 109.5
C26A C28A H28A 109.5
C26A C28A H28B 109.5
H28A C28A H28B 109.5
C26A C28A H28C 109.4
H28A C28A H28C 109.5
H28B C28A H28C 109.5
C27B C26B C28B 109.8(10)
C27B C26B C22 109.6(9)
C28B C26B C22 111.3(11)
C27B C26B H26B 108.7
C28B C26B H26B 108.7
C22 C26B H26B 108.7
C26B C27B H27D 109.5
C26B C27B H27E 109.5
H27D C27B H27E 109.5
C26B C27B H27F 109.5
H27D C27B H27F 109.5
H27E C27B H27F 109.5
C26B C28B H28D 109.5
C26B C28B H28E 109.5
H28D C28B H28E 109.5
C26B C28B H28F 109.5
H28D C28B H28F 109.5
H28E C28B H28F 109.5

loop_
_geom_bond_atom_site_label_1
_geom_bond_atom_site_label_2
_geom_bond_distance
Ni1 N1 1.8956(11)
Ni1 O1 1.9089(10)
Ni1 C37 1.9098(13)
Ni1 N3 1.9212(11)
O1 C4 1.2789(16)
N1 C2 1.3201(17)
N1 C8 1.4455(17)
N2 C6 1.2672(19)
N2 C21 1.4273(18)
N3 C32 1.3360(19)
N3 C36 1.3378(18)
C1 C2 1.5174(19)
C1 H1A 0.9600
C1 H1B 0.9600
C1 H1C 0.9600
C2 C3 1.414(2)
C3 C4 1.3722(19)
C3 H3 0.9300
C4 C5 1.5237(19)
C5 C6 1.503(2)
C5 H5A 0.9700
C5 H5B 0.9700
C6 C7 1.502(2)
C7 H7A 0.9600
C7 H7B 0.9600
C7 H7C 0.9600
C8 C9 1.401(2)
C8 C13 1.403(2)
C9 C10 1.392(2)
C9 C14 1.527(2)
C10 C11 1.377(3)
C10 H10 0.9300
C11 C12 1.374(3)
C11 H11 0.9300
C12 C13 1.391(2)
C12 H12 0.9300
C13 C17 1.512(2)
C14 C15 1.516(2)
C14 C16 1.525(2)
C14 H14 0.9800
C15 H15A 0.9600
C15 H15B 0.9600
C15 H15C 0.9600
C16 H16A 0.9600
C16 H16B 0.9600
C16 H16C 0.9600
C17 C18 1.531(2)
C17 C19 1.531(2)
C17 H17 0.9800
C18 H18A 0.9600
C18 H18B 0.9600
C18 H18C 0.9600
C19 H19A 0.9600
C19 H19B 0.9600
C19 H19C 0.9600
C20 C25 1.389(2)
C20 C21 1.406(2)
C20 C29 1.518(2)
C21 C22 1.402(2)
C22 C23 1.393(2)
C22 C26A 1.461(13)
C22 C26B 1.581(14)
C23 C24 1.377(2)
C23 H23 0.9300
C24 C25 1.377(2)
C24 H24 0.9300
C25 H25 0.9300
C29 C31 1.515(2)
C29 C30 1.518(2)
C29 H29 0.9800
C30 H30A 0.9600
C30 H30B 0.9600
C30 H30C 0.9600
C31 H31A 0.9600
C31 H31B 0.9600
C31 H31C 0.9600
C32 C33 1.378(2)
C32 H32 0.9300
C33 C34 1.370(2)
C33 H33 0.9300
C34 C35 1.374(2)
C34 H34 0.9300
C35 C36 1.375(2)
C35 H35 0.9300
C36 H36 0.9300
C37 C38 1.397(2)
C37 C42 1.407(2)
C38 C39 1.390(2)
C38 H38 0.9300
C39 C40 1.378(2)
C39 H39 0.9300
C40 C41 1.374(3)
C40 H40 0.9300
C41 C42 1.396(2)
C41 H41 0.9300
C42 C43 1.511(2)
C43 H43A 0.9600
C43 H43B 0.9600
C43 H43C 0.9600
C26A C28A 1.478(16)
C26A C27A 1.545(17)
C26A H26A 0.9800
C27A H27A 0.9600
C27A H27B 0.9600
C27A H27C 0.9600
C28A H28A 0.9600
C28A H28B 0.9600
C28A H28C 0.9600
C26B C27B 1.493(19)
C26B C28B 1.556(16)
C26B H26B 0.9800
C27B H27D 0.9600
C27B H27E 0.9600
C27B H27F 0.9600
C28B H28D 0.9600
C28B H28E 0.9600
C28B H28F 0.9600

loop_
_geom_torsion_atom_site_label_1
_geom_torsion_atom_site_label_2
_geom_torsion_atom_site_label_3
_geom_torsion_atom_site_label_4
_geom_torsion
O1 Ni1 N1 C2 -14.69(12)
C37 Ni1 N1 C2 157.11(12)
O1 Ni1 N1 C8 151.21(10)
C37 Ni1 N1 C8 -37.00(11)
C8 N1 C2 C3 -166.33(13)
Ni1 N1 C2 C3 0.0(2)
C8 N1 C2 C1 8.30(19)
Ni1 N1 C2 C1 174.61(11)
N1 C2 C3 C4 16.6(2)
C1 C2 C3 C4 -158.23(15)
Ni1 O1 C4 C3 -11.5(2)
Ni1 O1 C4 C5 172.14(10)
C2 C3 C4 O1 -10.4(2)
C2 C3 C4 C5 165.83(14)
O1 C4 C5 C6 -39.19(19)
C3 C4 C5 C6 144.22(14)
C21 N2 C6 C7 -178.39(13)
C21 N2 C6 C5 -1.4(2)
C4 C5 C6 N2 128.88(15)
C4 C5 C6 C7 -54.08(18)
C2 N1 C8 C9 82.33(16)
Ni1 N1 C8 C9 -84.78(13)
C2 N1 C8 C13 -96.46(15)
Ni1 N1 C8 C13 96.43(13)
C13 C8 C9 C10 0.2(2)
N1 C8 C9 C10 -178.52(14)
C13 C8 C9 C14 -179.31(13)
N1 C8 C9 C14 1.9(2)
C8 C9 C10 C11 0.3(3)
C14 C9 C10 C11 179.84(17)
C9 C10 C11 C12 -0.2(3)
C10 C11 C12 C13 -0.4(3)
C11 C12 C13 C8 0.9(3)
C11 C12 C13 C17 179.87(17)
C9 C8 C13 C12 -0.8(2)
N1 C8 C13 C12 177.93(13)
C9 C8 C13 C17 -179.79(14)
N1 C8 C13 C17 -1.1(2)
C10 C9 C14 C15 -82.62(19)
C8 C9 C14 C15 96.92(18)
C10 C9 C14 C16 42.4(2)
C8 C9 C14 C16 -138.08(17)
C12 C13 C17 C18 49.9(2)
C8 C13 C17 C18 -131.16(15)
C12 C13 C17 C19 -72.53(19)
C8 C13 C17 C19 106.43(17)
C25 C20 C21 C22 0.4(2)
C29 C20 C21 C22 176.36(13)
C25 C20 C21 N2 -173.24(13)
C29 C20 C21 N2 2.69(19)
C6 N2 C21 C22 97.03(16)
C6 N2 C21 C20 -89.13(17)
C20 C21 C22 C23 -0.5(2)
N2 C21 C22 C23 173.14(13)
C20 C21 C22 C26A 178.4(8)
N2 C21 C22 C26A -7.9(8)
C20 C21 C22 C26B -176.4(7)
N2 C21 C22 C26B -2.7(7)
C21 C22 C23 C24 -0.2(2)
C26A C22 C23 C24 -179.2(7)
C26B C22 C23 C24 175.3(8)
C22 C23 C24 C25 1.0(2)
C23 C24 C25 C20 -1.1(2)
C21 C20 C25 C24 0.4(2)
C29 C20 C25 C24 -175.51(14)
C25 C20 C29 C31 90.53(18)
C21 C20 C29 C31 -85.25(17)
C25 C20 C29 C30 -32.9(2)
C21 C20 C29 C30 151.27(16)
C36 N3 C32 C33 -2.9(2)
Ni1 N3 C32 C33 176.26(13)
N3 C32 C33 C34 2.8(3)
C32 C33 C34 C35 -0.2(3)
C33 C34 C35 C36 -2.1(3)
C32 N3 C36 C35 0.5(2)
Ni1 N3 C36 C35 -178.72(12)
C34 C35 C36 N3 2.0(3)
C42 C37 C38 C39 -2.4(2)
Ni1 C37 C38 C39 166.12(12)
C37 C38 C39 C40 -0.5(2)
C38 C39 C40 C41 2.5(3)
C39 C40 C41 C42 -1.4(3)
C40 C41 C42 C37 -1.6(2)
C40 C41 C42 C43 177.42(16)
C38 C37 C42 C41 3.4(2)
Ni1 C37 C42 C41 -165.82(12)
C38 C37 C42 C43 -175.55(14)
Ni1 C37 C42 C43 15.23(19)
C23 C22 C26A C28A 60.0(12)
C21 C22 C26A C28A -119.0(10)
C23 C22 C26A C27A -69.2(11)
C21 C22 C26A C27A 111.9(9)
C23 C22 C26B C27B -85.8(11)
C21 C22 C26B C27B 89.7(10)
C23 C22 C26B C28B 35.9(14)
C21 C22 C26B C28B -148.6(9)
